data_2222907
loop_
_publ_author_name
'Fun, Hoong-Kun'
'Liew, Wei-Ching'
'Rai, Sankappa'
'Shetty, Prakash'
'Isloor, Arun M.'

_publ_section_title
;An orthorhombic polymorph of
 6-deoxy-6-iodo-1,2:3,4-di-<i>O</i>-isopropylidene-\a-<small>D</small>-galactopyranoside
;
_journal_coeditor_code TK2509
_journal_issue 8
_journal_name_full 'Acta Crystallographica Section E'
_journal_page_first o1999
_journal_page_last o2000
_journal_paper_doi 10.1107/S1600536809029031
_journal_volume 65
_journal_year 2009
_chemical_formula_iupac 'C12 H19 I O5'
_chemical_formula_moiety 'C12 H19 I O5'
_chemical_formula_sum 'C12 H19 I O5'
_chemical_formula_weight 370.17
_chemical_name_systematic
;
6-deoxy-6-iodo-1,2:3,4-di-<i>O</i>-isopropylidene-\a-D-galactopyranoside
;
_space_group_IT_number 19
_symmetry_cell_setting orthorhombic
_symmetry_space_group_name_Hall 'P 2ac 2ab'
_symmetry_space_group_name_H-M 'P 21 21 21'
_atom_sites_solution_hydrogens geom
_atom_sites_solution_primary direct
_atom_sites_solution_secondary difmap
_audit_creation_method SHELXL-97
_cell_angle_alpha 90
_cell_angle_beta 90
_cell_angle_gamma 90
_cell_formula_units_Z 4
_cell_length_a 7.35950(10)
_cell_length_b 11.5145(2)
_cell_length_c 16.9945(2)
_cell_measurement_reflns_used 6517
_cell_measurement_temperature 100.00(10)
_cell_measurement_theta_max 30.1
_cell_measurement_theta_min 3.0
_cell_volume 1440.13(4)
_computing_cell_refinement 'SAINT (Bruker, 2005)'
_computing_data_collection 'APEX2 (Bruker, 2005)'
_computing_data_reduction 'SAINT (Bruker, 2005)'
_computing_molecular_graphics 'SHELXTL (Sheldrick, 2008)'
_computing_publication_material
;
SHELXTL (Sheldrick, 2008) and PLATON (Spek, 2009)
;
_computing_structure_refinement 'SHELXTL (Sheldrick, 2008)'
_computing_structure_solution 'SHELXTL (Sheldrick, 2008)'
_diffrn_ambient_temperature 100.00(10)
_diffrn_measured_fraction_theta_full 0.996
_diffrn_measured_fraction_theta_max 0.996
_diffrn_measurement_device_type
;
Bruker SMART APEXII CCD area-detector
;
_diffrn_measurement_method '\f and \w'
_diffrn_radiation_monochromator graphite
_diffrn_radiation_source 'fine-focus sealed tube'
_diffrn_radiation_type MoK\a
_diffrn_radiation_wavelength 0.71073
_diffrn_reflns_av_R_equivalents 0.046
_diffrn_reflns_av_sigmaI/netI 0.050
_diffrn_reflns_limit_h_max 12
_diffrn_reflns_limit_h_min -12
_diffrn_reflns_limit_k_max 17
_diffrn_reflns_limit_k_min -19
_diffrn_reflns_limit_l_max 29
_diffrn_reflns_limit_l_min -28
_diffrn_reflns_number 27359
_diffrn_reflns_theta_full 37.5
_diffrn_reflns_theta_max 37.5
_diffrn_reflns_theta_min 2.1
_diffrn_standards_number 0
_exptl_absorpt_coefficient_mu 2.234
_exptl_absorpt_correction_T_max 0.785
_exptl_absorpt_correction_T_min 0.703
_exptl_absorpt_correction_type multi-scan
_exptl_absorpt_process_details '(<i>SADABS</i>; Bruker, 2005)'
_exptl_crystal_colour colourless
_exptl_crystal_density_diffrn 1.707
_exptl_crystal_density_method 'not measured'
_exptl_crystal_description block
_exptl_crystal_F_000 736
_exptl_crystal_size_max 0.17
_exptl_crystal_size_mid 0.11
_exptl_crystal_size_min 0.11
_refine_diff_density_max 0.87
_refine_diff_density_min -1.24
_refine_ls_abs_structure_details 'Flack (1983), 3286 Friedel pairs'
_refine_ls_abs_structure_Flack -0.020(19)
_refine_ls_extinction_method none
_refine_ls_goodness_of_fit_ref 1.07
_refine_ls_hydrogen_treatment constr
_refine_ls_matrix_type full
_refine_ls_number_parameters 167
_refine_ls_number_reflns 7509
_refine_ls_number_restraints 0
_refine_ls_restrained_S_all 1.07
_refine_ls_R_factor_all 0.048
_refine_ls_R_factor_gt 0.035
_refine_ls_shift/su_max 0.003
_refine_ls_shift/su_mean 0.000
_refine_ls_structure_factor_coef Fsqd
_refine_ls_weighting_details 'calc w=1/[\s^2^(Fo^2^)+(0.0418P)^2^+0.1348P] where P=(Fo^2^+2Fc^2^)/3'
_refine_ls_weighting_scheme calc
_refine_ls_wR_factor_gt 0.074
_refine_ls_wR_factor_ref 0.096
_reflns_number_gt 6211
_reflns_number_total 7509
_reflns_threshold_expression I>2\s(I)
_cod_data_source_file tk2509.cif
_cod_data_source_block I
_cod_depositor_comments
;
The following automatic conversions were performed:
'_symmetry_cell_setting' value 'Orthorhombic' changed to 'orthorhombic'
according to '/home/saulius/struct/CIF-dictionaries/cif_core.dic'
dictionary named 'cif_core.dic' version 2.4.1 from 2010-06-29.

Automatic conversion script
Id: cif_fix_enum 1527 2010-12-29 10:47:43Z saulius 

The following automatic conversions were performed:

'_symmetry_cell_setting' value 'Orthorhombic' changed to
'orthorhombic' according to
/home/saulius/struct/CIF-dictionaries/cif_core.dic dictionary named
'cif_core.dic' version 2.4.1 from 2010-06-29.

Automatic conversion script
Id: cif_fix_values 1715 2011-07-08 13:25:40Z adriana 
;
_cod_database_code 2222907
_cod_database_fobs_code 2222907

loop_
_symmetry_equiv_pos_as_xyz
'x, y, z'
'-x+1/2, -y, z+1/2'
'x+1/2, -y+1/2, -z'
'-x, y+1/2, -z+1/2'

loop_
_atom_site_type_symbol
_atom_site_label
_atom_site_fract_x
_atom_site_fract_y
_atom_site_fract_z
_atom_site_U_iso_or_equiv
_atom_site_adp_type
_atom_site_calc_flag
_atom_site_refinement_flags
_atom_site_occupancy
_atom_site_disorder_assembly
_atom_site_disorder_group
I I1 0.48767(2) -0.062287(16) 0.585388(10) 0.02322(5) Uani d . 1 . .
O O1 0.3941(3) 0.30650(19) 0.54871(11) 0.0202(4) Uani d . 1 . .
O O2 0.4126(2) 0.41053(17) 0.66190(11) 0.0174(4) Uani d . 1 . .
O O3 -0.0095(3) 0.31453(16) 0.74636(10) 0.0169(3) Uani d . 1 . .
O O4 0.0869(3) 0.13209(18) 0.77122(12) 0.0181(4) Uani d . 1 . .
O O5 0.2158(2) 0.16776(16) 0.61095(11) 0.0162(3) Uani d . 1 . .
C C1 0.2269(3) 0.2856(2) 0.58845(16) 0.0166(4) Uani d . 1 . .
H H1A 0.1256 0.3041 0.5532 0.020 Uiso calc R 1 . .
C C2 0.4873(3) 0.4031(2) 0.58404(14) 0.0167(4) Uani d . 1 . .
C C3 0.2281(3) 0.3722(2) 0.65788(15) 0.0166(4) Uani d . 1 . .
H H3A 0.1476 0.4379 0.6466 0.020 Uiso calc R 1 . .
C C4 0.1835(3) 0.3209(3) 0.73797(15) 0.0167(4) Uani d . 1 . .
H H4A 0.2335 0.3710 0.7793 0.020 Uiso calc R 1 . .
C C5 -0.0464(3) 0.2160(2) 0.79401(15) 0.0165(4) Uani d . 1 . .
C C6 0.2485(3) 0.1941(2) 0.75132(13) 0.0152(5) Uani d . 1 . .
H H6A 0.3359 0.1907 0.7948 0.018 Uiso calc R 1 . .
C C7 0.3309(3) 0.1412(2) 0.67660(15) 0.0165(5) Uani d . 1 . .
H H7A 0.4522 0.1737 0.6677 0.020 Uiso calc R 1 . .
C C8 0.3433(4) 0.0106(3) 0.68407(16) 0.0194(5) Uani d . 1 . .
H H8A 0.2220 -0.0221 0.6864 0.023 Uiso calc R 1 . .
H H8B 0.4059 -0.0092 0.7325 0.023 Uiso calc R 1 . .
C C9 0.4481(4) 0.5139(3) 0.53734(17) 0.0235(6) Uani d . 1 . .
H H9A 0.3193 0.5267 0.5353 0.035 Uiso calc R 1 . .
H H9B 0.4945 0.5057 0.4848 0.035 Uiso calc R 1 . .
H H9C 0.5058 0.5787 0.5626 0.035 Uiso calc R 1 . .
C C10 0.6874(4) 0.3785(3) 0.59115(18) 0.0220(5) Uani d . 1 . .
H H10A 0.7049 0.3032 0.6142 0.033 Uiso calc R 1 . .
H H10B 0.7430 0.4364 0.6240 0.033 Uiso calc R 1 . .
H H10C 0.7421 0.3804 0.5399 0.033 Uiso calc R 1 . .
C C11 -0.0254(4) 0.2444(3) 0.88146(15) 0.0241(5) Uani d . 1 . .
H H11A 0.0946 0.2739 0.8910 0.036 Uiso calc R 1 . .
H H11B -0.0440 0.1753 0.9120 0.036 Uiso calc R 1 . .
H H11C -0.1136 0.3018 0.8963 0.036 Uiso calc R 1 . .
C C12 -0.2321(4) 0.1723(3) 0.77260(18) 0.0205(5) Uani d . 1 . .
H H12A -0.2307 0.1435 0.7196 0.031 Uiso calc R 1 . .
H H12B -0.3183 0.2346 0.7766 0.031 Uiso calc R 1 . .
H H12C -0.2662 0.1109 0.8078 0.031 Uiso calc R 1 . .

loop_
_atom_site_aniso_label
_atom_site_aniso_U_11
_atom_site_aniso_U_22
_atom_site_aniso_U_33
_atom_site_aniso_U_12
_atom_site_aniso_U_13
_atom_site_aniso_U_23
I1 0.02406(8) 0.02602(9) 0.01959(7) 0.00713(7) 0.00446(7) 0.00100(6)
O1 0.0212(9) 0.0223(10) 0.0170(8) -0.0053(8) 0.0033(7) -0.0029(8)
O2 0.0136(7) 0.0220(10) 0.0167(8) -0.0033(6) 0.0016(6) -0.0022(7)
O3 0.0124(7) 0.0161(7) 0.0222(7) -0.0003(6) 0.0014(6) 0.0023(6)
O4 0.0133(8) 0.0188(9) 0.0223(9) 0.0002(6) 0.0036(7) 0.0023(7)
O5 0.0169(8) 0.0149(9) 0.0166(7) -0.0011(6) -0.0038(6) 0.0004(7)
C1 0.0177(9) 0.0178(12) 0.0143(9) -0.0010(8) -0.0028(9) -0.0001(9)
C2 0.0173(9) 0.0193(10) 0.0134(8) -0.0026(8) 0.0025(11) 0.0023(8)
C3 0.0145(10) 0.0180(12) 0.0172(10) -0.0018(8) 0.0006(8) -0.0008(9)
C4 0.0127(9) 0.0207(13) 0.0167(10) -0.0020(8) 0.0012(8) -0.0009(9)
C5 0.0150(10) 0.0179(12) 0.0166(10) 0.0003(8) 0.0014(8) 0.0017(8)
C6 0.0125(9) 0.0197(13) 0.0135(10) -0.0002(8) -0.0011(7) 0.0007(9)
C7 0.0127(10) 0.0218(13) 0.0149(10) -0.0004(8) -0.0003(8) 0.0005(9)
C8 0.0186(11) 0.0227(14) 0.0170(11) 0.0044(9) 0.0011(9) 0.0041(10)
C9 0.0251(13) 0.0236(14) 0.0218(12) -0.0012(10) 0.0004(10) 0.0054(11)
C10 0.0175(10) 0.0292(15) 0.0193(11) 0.0012(9) 0.0031(10) 0.0007(11)
C11 0.0227(13) 0.0313(15) 0.0182(10) 0.0003(11) 0.0021(10) -0.0010(10)
C12 0.0170(11) 0.0200(14) 0.0245(13) -0.0021(9) 0.0014(9) 0.0036(11)

loop_
_atom_type_symbol
_atom_type_description
_atom_type_scat_dispersion_real
_atom_type_scat_dispersion_imag
_atom_type_scat_source
C C 0.0033 0.0016 'International Tables Vol C Tables 4.2.6.8 and 6.1.1.4'
H H 0.0000 0.0000 'International Tables Vol C Tables 4.2.6.8 and 6.1.1.4'
I I -0.4742 1.8119 'International Tables Vol C Tables 4.2.6.8 and 6.1.1.4'
O O 0.0106 0.0060 'International Tables Vol C Tables 4.2.6.8 and 6.1.1.4'

loop_
_geom_angle_atom_site_label_1
_geom_angle_atom_site_label_2
_geom_angle_atom_site_label_3
_geom_angle_site_symmetry_1
_geom_angle_site_symmetry_3
_geom_angle
_geom_angle_publ_flag
C1 O1 C2 . . 110.17(19) ?
C3 O2 C2 . . 107.52(19) ?
C5 O3 C4 . . 106.8(2) ?
C6 O4 C5 . . 107.3(2) ?
C1 O5 C7 . . 112.42(19) ?
O5 C1 O1 . . 109.9(2) ?
O5 C1 C3 . . 114.4(2) ?
O1 C1 C3 . . 104.4(2) ?
O5 C1 H1A . . 109.3 ?
O1 C1 H1A . . 109.3 ?
C3 C1 H1A . . 109.3 ?
O2 C2 O1 . . 104.41(18) ?
O2 C2 C10 . . 108.2(2) ?
O1 C2 C10 . . 110.8(2) ?
O2 C2 C9 . . 110.8(2) ?
O1 C2 C9 . . 109.8(2) ?
C10 C2 C9 . . 112.5(2) ?
O2 C3 C4 . . 106.4(2) ?
O2 C3 C1 . . 104.0(2) ?
C4 C3 C1 . . 115.6(2) ?
O2 C3 H3A . . 110.2 ?
C4 C3 H3A . . 110.2 ?
C1 C3 H3A . . 110.2 ?
O3 C4 C3 . . 108.9(2) ?
O3 C4 C6 . . 104.1(2) ?
C3 C4 C6 . . 115.4(2) ?
O3 C4 H4A . . 109.4 ?
C3 C4 H4A . . 109.4 ?
C6 C4 H4A . . 109.4 ?
O3 C5 O4 . . 104.70(19) ?
O3 C5 C12 . . 107.7(2) ?
O4 C5 C12 . . 109.4(2) ?
O3 C5 C11 . . 111.4(2) ?
O4 C5 C11 . . 109.8(2) ?
C12 C5 C11 . . 113.5(2) ?
O4 C6 C7 . . 109.1(2) ?
O4 C6 C4 . . 104.4(2) ?
C7 C6 C4 . . 112.0(2) ?
O4 C6 H6A . . 110.4 ?
C7 C6 H6A . . 110.4 ?
C4 C6 H6A . . 110.4 ?
O5 C7 C8 . . 108.2(2) ?
O5 C7 C6 . . 109.1(2) ?
C8 C7 C6 . . 110.4(2) ?
O5 C7 H7A . . 109.7 ?
C8 C7 H7A . . 109.7 ?
C6 C7 H7A . . 109.7 ?
C7 C8 I1 . . 110.61(18) ?
C7 C8 H8A . . 109.5 ?
I1 C8 H8A . . 109.5 ?
C7 C8 H8B . . 109.5 ?
I1 C8 H8B . . 109.5 ?
H8A C8 H8B . . 108.1 ?
C2 C9 H9A . . 109.5 ?
C2 C9 H9B . . 109.5 ?
H9A C9 H9B . . 109.5 ?
C2 C9 H9C . . 109.5 ?
H9A C9 H9C . . 109.5 ?
H9B C9 H9C . . 109.5 ?
C2 C10 H10A . . 109.5 ?
C2 C10 H10B . . 109.5 ?
H10A C10 H10B . . 109.5 ?
C2 C10 H10C . . 109.5 ?
H10A C10 H10C . . 109.5 ?
H10B C10 H10C . . 109.5 ?
C5 C11 H11A . . 109.5 ?
C5 C11 H11B . . 109.5 ?
H11A C11 H11B . . 109.5 ?
C5 C11 H11C . . 109.5 ?
H11A C11 H11C . . 109.5 ?
H11B C11 H11C . . 109.5 ?
C5 C12 H12A . . 109.5 ?
C5 C12 H12B . . 109.5 ?
H12A C12 H12B . . 109.5 ?
C5 C12 H12C . . 109.5 ?
H12A C12 H12C . . 109.5 ?
H12B C12 H12C . . 109.5 ?

loop_
_geom_bond_atom_site_label_1
_geom_bond_atom_site_label_2
_geom_bond_site_symmetry_2
_geom_bond_distance
_geom_bond_publ_flag
I1 C8 . 2.155(3) ?
O1 C1 . 1.424(3) ?
O1 C2 . 1.438(3) ?
O2 C3 . 1.430(3) ?
O2 C2 . 1.435(3) ?
O3 C5 . 1.420(3) ?
O3 C4 . 1.429(3) ?
O4 C6 . 1.428(3) ?
O4 C5 . 1.431(3) ?
O5 C1 . 1.412(3) ?
O5 C7 . 1.434(3) ?
C1 C3 . 1.545(4) ?
C1 H1A . 0.9800 ?
C2 C10 . 1.505(4) ?
C2 C9 . 1.530(4) ?
C3 C4 . 1.519(4) ?
C3 H3A . 0.9800 ?
C4 C6 . 1.554(4) ?
C4 H4A . 0.9800 ?
C5 C12 . 1.501(4) ?
C5 C11 . 1.530(4) ?
C6 C7 . 1.533(4) ?
C6 H6A . 0.9800 ?
C7 C8 . 1.512(4) ?
C7 H7A . 0.9800 ?
C8 H8A . 0.9700 ?
C8 H8B . 0.9700 ?
C9 H9A . 0.9600 ?
C9 H9B . 0.9600 ?
C9 H9C . 0.9600 ?
C10 H10A . 0.9600 ?
C10 H10B . 0.9600 ?
C10 H10C . 0.9600 ?
C11 H11A . 0.9600 ?
C11 H11B . 0.9600 ?
C11 H11C . 0.9600 ?
C12 H12A . 0.9600 ?
C12 H12B . 0.9600 ?
C12 H12C . 0.9600 ?

loop_
_geom_hbond_atom_site_label_D
_geom_hbond_atom_site_label_H
_geom_hbond_atom_site_label_A
_geom_hbond_site_symmetry_A
_geom_hbond_distance_DH
_geom_hbond_distance_HA
_geom_hbond_distance_DA
_geom_hbond_angle_DHA
_geom_hbond_publ_flag
C8 H8B O2 4_646 0.97 2.42 3.377(3) 169 yes
C12 H12C O2 4_546 0.96 2.60 3.477(4) 152 yes

loop_
_cod_related_entry_id
_cod_related_entry_database
_cod_related_entry_code
1 ChemSpider 8582260
